data_1530355
loop_
_publ_author_name
'Marsh, R.E.'

_publ_section_title
;
 On the structure of the series of oxides M(II) U Mo4 O16
;
_journal_name_full 'Journal of Solid State Chemistry'
_journal_page_first 577
_journal_page_last 578
_journal_volume 73
_journal_year 1988
_chemical_formula_sum 'Ca Mo4 O16 U'
_chemical_name_systematic 'Ca U Mo4 O16'
_space_group_IT_number 13
_symmetry_space_group_name_Hall '-P 2yac'
_symmetry_space_group_name_H-M 'P 1 2/n 1'
_cell_angle_alpha 90
_cell_angle_beta 90.44
_cell_angle_gamma 90
_cell_formula_units_Z 2
_cell_length_a 11.447
_cell_length_b 6.651
_cell_length_c 8.236
_cell_volume 627.021
_citation_journal_id_ASTM JSSCBI
_cod_data_source_file Marsh_JSSCBI_1988_1616.cif
_cod_data_source_block Ca1Mo4O16U1
_cod_original_cell_volume 627.0211
_cod_original_sg_symbol_Hall '-P 2yc (x-z,y,z)'
_cod_original_formula_sum 'Ca1 Mo4 O16 U1'
_cod_database_code 1530355

loop_
_symmetry_equiv_pos_as_xyz
x,y,z
-x+1/2,y,-z+1/2
-x,-y,-z
x-1/2,-y,z-1/2

loop_
_atom_site_label
_atom_site_type_symbol
_atom_site_fract_x
_atom_site_fract_y
_atom_site_fract_z
_atom_site_occupancy
_atom_site_U_iso_or_equiv
O6 O-2 0.097 0.156 0.005 1 0.0
O4 O-2 0.128 0.418 0.758 1 0.0
O8 O-2 0.125 0.419 0.263 1 0.0
Ca1 Ca+2 0.25 0.7039 0.25 1 0.0
O7 O-2 0.25 0.072 0.25 1 0.0
O5 O-2 0.746 0.297 0.035 1 0.0
O1 O-2 0.933 0.151 0.246 1 0.0
Mo1 Mo+6 0.5962 -0.1702 0.7956 1 0.0
Mo2 Mo+6 0.0928 0.1687 0.7958 1 0.0
U1 U+6 0.25 0.7041 0.75 1 0.0
O2 O-2 0.9372 0.147 0.749 1 0.0
O3 O-2 0.096 0.151 0.504 1 0.0
O9 O-2 0.25 0.063 0.75 1 0.0
